data_1554821
loop_
_publ_author_name
'Chen, Daoqian'
'Lu, Long'
'Shen, Qilong'

_publ_section_title
;
 [Ag(bpy)(PPhtBu2)(OCF3)]: a stable nucleophilic reagent for
 chemoselective and stereospecific trifluoromethoxylation of secondary
 alkyl nosylates
;
_journal_issue 11
_journal_name_full 'Organic Chemistry Frontiers'
_journal_page_first 1801
_journal_paper_doi 10.1039/C9QO00278B
_journal_volume 6
_journal_year 2019
_chemical_formula_sum 'C25 H31 Ag F3 N2 O P'
_chemical_formula_weight 571.36
_space_group_crystal_system monoclinic
_space_group_IT_number 14
_space_group_name_Hall '-P 2ybc'
_space_group_name_H-M_alt 'P 1 21/c 1'
_atom_sites_solution_hydrogens geom
_audit_creation_method SHELXL-2013
_audit_update_record
;
2018-08-13 deposited with the CCDC.	2019-04-11 downloaded from the CCDC.
;
_cell_angle_alpha 90
_cell_angle_beta 103.3610(10)
_cell_angle_gamma 90
_cell_formula_units_Z 4
_cell_length_a 11.3702(3)
_cell_length_b 12.6386(3)
_cell_length_c 17.8300(5)
_cell_measurement_reflns_used 9688
_cell_measurement_temperature 173(2)
_cell_measurement_theta_max 55.003
_cell_measurement_theta_min 4.894
_cell_volume 2492.88(11)
_computing_cell_refinement 'Bruker SAINT'
_computing_data_collection 'Bruker APEX2'
_computing_data_reduction 'Bruker SAINT'
_computing_molecular_graphics 'Bruker SHELXTL'
_computing_publication_material 'Bruker SHELXTL'
_computing_structure_refinement 'SHELXL-2013 (Sheldrick, 2013)'
_computing_structure_solution 'SHELXS-97 (Sheldrick 2008)'
_diffrn_ambient_temperature 173(2)
_diffrn_measured_fraction_theta_full 0.995
_diffrn_measured_fraction_theta_max 0.995
_diffrn_measurement_device_type 'Bruker APEX-II CCD'
_diffrn_measurement_method '\f and \w scans'
_diffrn_radiation_type MoK\a
_diffrn_radiation_wavelength 0.71073
_diffrn_reflns_av_R_equivalents 0.0315
_diffrn_reflns_av_unetI/netI 0.0132
_diffrn_reflns_Laue_measured_fraction_full 0.995
_diffrn_reflns_Laue_measured_fraction_max 0.995
_diffrn_reflns_limit_h_max 14
_diffrn_reflns_limit_h_min -14
_diffrn_reflns_limit_k_max 15
_diffrn_reflns_limit_k_min -15
_diffrn_reflns_limit_l_max 21
_diffrn_reflns_limit_l_min -21
_diffrn_reflns_number 54751
_diffrn_reflns_point_group_measured_fraction_full 0.995
_diffrn_reflns_point_group_measured_fraction_max 0.995
_diffrn_reflns_theta_full 25.242
_diffrn_reflns_theta_max 25.997
_diffrn_reflns_theta_min 2.523
_exptl_absorpt_coefficient_mu 0.915
_exptl_absorpt_correction_T_max 0.7456
_exptl_absorpt_correction_T_min 0.6104
_exptl_absorpt_correction_type multi-scan
_exptl_absorpt_process_details sadabs
_exptl_crystal_colour colorless
_exptl_crystal_density_diffrn 1.522
_exptl_crystal_description prismatic
_exptl_crystal_F_000 1168
_exptl_crystal_size_max 0.180
_exptl_crystal_size_mid 0.150
_exptl_crystal_size_min 0.110
_refine_diff_density_max 0.804
_refine_diff_density_min -0.593
_refine_diff_density_rms 0.059
_refine_ls_extinction_coef 0.0028(7)
_refine_ls_extinction_expression Fc^*^=kFc[1+0.001xFc^2^\l^3^/sin(2\q)]^-1/4^
_refine_ls_extinction_method SHELXL
_refine_ls_goodness_of_fit_ref 1.011
_refine_ls_hydrogen_treatment constr
_refine_ls_matrix_type full
_refine_ls_number_parameters 305
_refine_ls_number_reflns 4859
_refine_ls_number_restraints 0
_refine_ls_restrained_S_all 1.011
_refine_ls_R_factor_all 0.0284
_refine_ls_R_factor_gt 0.0260
_refine_ls_shift/su_max 0.001
_refine_ls_shift/su_mean 0.000
_refine_ls_structure_factor_coef Fsqd
_refine_ls_weighting_details 'w=1/[\s^2^(Fo^2^)+(0.0660P)^2^+1.1853P] where P=(Fo^2^+2Fc^2^)/3'
_refine_ls_weighting_scheme calc
_refine_ls_wR_factor_gt 0.0875
_refine_ls_wR_factor_ref 0.0904
_reflns_Friedel_coverage 0.000
_reflns_number_gt 4527
_reflns_number_total 4859
_reflns_threshold_expression 'I > 2\s(I)'
_cod_data_source_file c9qo00278b2.cif
_cod_data_source_block mo_d8v17383_0m
_cod_original_sg_symbol_H-M 'P 21/c'
_cod_database_code 1554821
_shelx_space_group_comment
; 
The symmetry employed for this shelxl refinement is uniquely defined 
by the following loop, which should always be used as a source of 
symmetry information in preference to the above space-group names. 
They are only intended as comments. 
;
_shelx_estimated_absorpt_t_min 0.853
_shelx_estimated_absorpt_t_max 0.906
_shelxl_version_number 2013-4

loop_
_space_group_symop_operation_xyz
'x, y, z'
'-x, y+1/2, -z+1/2'
'-x, -y, -z'
'x, -y-1/2, z-1/2'

loop_
_atom_site_label
_atom_site_type_symbol
_atom_site_fract_x
_atom_site_fract_y
_atom_site_fract_z
_atom_site_U_iso_or_equiv
_atom_site_adp_type
_atom_site_occupancy
_atom_site_site_symmetry_order
_atom_site_calc_flag
_atom_site_refinement_flags_posn
_atom_site_refinement_flags_adp
Ag1 Ag 0.61103(2) 0.43763(2) 0.79298(2) 0.02832(10) Uani 1 1 d . .
P1 P 0.82077(5) 0.44486(4) 0.79629(3) 0.02350(14) Uani 1 1 d . .
N1 N 0.49324(17) 0.54471(14) 0.85487(11) 0.0305(4) Uani 1 1 d . .
N2 N 0.50352(16) 0.33125(14) 0.86299(10) 0.0298(4) Uani 1 1 d . .
O1 O 0.46698(17) 0.43475(14) 0.67320(11) 0.0449(5) Uani 1 1 d . .
F1 F 0.29398(17) 0.36000(17) 0.60886(12) 0.0763(6) Uani 1 1 d . .
F2 F 0.29892(17) 0.52671(17) 0.62822(14) 0.0797(6) Uani 1 1 d . .
F3 F 0.30269(19) 0.4220(2) 0.72134(12) 0.0802(7) Uani 1 1 d . .
C1 C 0.35199(18) 0.43237(15) 0.66432(11) 0.0249(4) Uani 1 1 d . .
C2 C 0.4897(2) 0.65054(19) 0.84897(14) 0.0363(5) Uani 1 1 d . .
H2 H 0.5412 0.6838 0.8211 0.044 Uiso 1 1 calc R U
C3 C 0.4158(2) 0.71340(19) 0.88097(15) 0.0397(5) Uani 1 1 d . .
H3 H 0.4161 0.7882 0.8755 0.048 Uiso 1 1 calc R U
C4 C 0.3410(2) 0.6647(2) 0.92135(15) 0.0422(6) Uani 1 1 d . .
H4 H 0.2879 0.7055 0.9438 0.051 Uiso 1 1 calc R U
C5 C 0.3442(2) 0.55581(18) 0.92870(15) 0.0367(5) Uani 1 1 d . .
H5 H 0.2941 0.5212 0.9569 0.044 Uiso 1 1 calc R U
C6 C 0.42142(17) 0.49713(17) 0.89451(11) 0.0264(4) Uani 1 1 d . .
C7 C 0.42879(18) 0.37966(17) 0.90053(11) 0.0267(4) Uani 1 1 d . .
C8 C 0.3634(2) 0.32236(19) 0.94322(14) 0.0381(5) Uani 1 1 d . .
H8 H 0.3101 0.3577 0.9688 0.046 Uiso 1 1 calc R U
C9 C 0.3758(2) 0.2133(2) 0.94844(16) 0.0453(6) Uani 1 1 d . .
H9 H 0.3318 0.1734 0.9779 0.054 Uiso 1 1 calc R U
C10 C 0.4529(2) 0.16372(19) 0.91034(14) 0.0390(5) Uani 1 1 d . .
H10 H 0.4637 0.0892 0.9130 0.047 Uiso 1 1 calc R U
C11 C 0.5142(2) 0.22587(18) 0.86818(13) 0.0350(5) Uani 1 1 d . .
H11 H 0.5668 0.1919 0.8414 0.042 Uiso 1 1 calc R U
C12 C 0.8563(2) 0.43975(14) 0.70125(12) 0.0244(4) Uani 1 1 d . .
C13 C 0.9727(2) 0.43291(17) 0.68784(14) 0.0339(5) Uani 1 1 d . .
H13 H 1.0410 0.4289 0.7301 0.041 Uiso 1 1 calc R U
C14 C 0.9883(2) 0.43193(18) 0.61298(15) 0.0381(6) Uani 1 1 d . .
H14 H 1.0676 0.4268 0.6044 0.046 Uiso 1 1 calc R U
C15 C 0.8903(2) 0.43829(16) 0.55060(14) 0.0364(5) Uani 1 1 d . .
H15 H 0.9022 0.4376 0.4996 0.044 Uiso 1 1 calc R U
C16 C 0.7748(2) 0.44564(16) 0.56291(13) 0.0337(5) Uani 1 1 d . .
H16 H 0.7071 0.4505 0.5204 0.040 Uiso 1 1 calc R U
C17 C 0.7582(2) 0.44586(14) 0.63833(12) 0.0262(4) Uani 1 1 d . .
H17 H 0.6787 0.4502 0.6466 0.031 Uiso 1 1 calc R U
C18 C 0.8813(2) 0.57693(17) 0.83652(13) 0.0317(5) Uani 1 1 d . .
C19 C 0.8188(3) 0.65766(19) 0.77636(15) 0.0445(6) Uani 1 1 d . .
H19A H 0.8378 0.7294 0.7964 0.067 Uiso 1 1 calc R U
H19B H 0.7311 0.6467 0.7652 0.067 Uiso 1 1 calc R U
H19C H 0.8474 0.6486 0.7290 0.067 Uiso 1 1 calc R U
C20 C 0.8413(2) 0.5980(2) 0.91127(14) 0.0429(6) Uani 1 1 d . .
H20A H 0.8829 0.5489 0.9513 0.064 Uiso 1 1 calc R U
H20B H 0.7537 0.5876 0.9025 0.064 Uiso 1 1 calc R U
H20C H 0.8615 0.6709 0.9280 0.064 Uiso 1 1 calc R U
C21 C 1.0182(2) 0.5918(2) 0.85175(18) 0.0526(7) Uani 1 1 d . .
H21A H 1.0388 0.6651 0.8673 0.079 Uiso 1 1 calc R U
H21B H 1.0455 0.5760 0.8047 0.079 Uiso 1 1 calc R U
H21C H 1.0582 0.5439 0.8930 0.079 Uiso 1 1 calc R U
C22 C 0.8971(2) 0.32744(18) 0.85181(12) 0.0332(5) Uani 1 1 d . .
C23 C 0.8563(3) 0.3216(2) 0.92835(14) 0.0471(6) Uani 1 1 d . .
H23A H 0.7680 0.3261 0.9179 0.071 Uiso 1 1 calc R U
H23B H 0.8919 0.3806 0.9616 0.071 Uiso 1 1 calc R U
H23C H 0.8831 0.2545 0.9542 0.071 Uiso 1 1 calc R U
C24 C 1.0352(2) 0.3228(2) 0.86984(17) 0.0526(7) Uani 1 1 d . .
H24A H 1.0630 0.2581 0.8989 0.079 Uiso 1 1 calc R U
H24B H 1.0687 0.3847 0.9006 0.079 Uiso 1 1 calc R U
H24C H 1.0625 0.3225 0.8216 0.079 Uiso 1 1 calc R U
C25 C 0.8445(3) 0.2317(2) 0.80253(16) 0.0506(7) Uani 1 1 d . .
H25A H 0.8673 0.2351 0.7528 0.076 Uiso 1 1 calc R U
H25B H 0.7562 0.2323 0.7939 0.076 Uiso 1 1 calc R U
H25C H 0.8763 0.1664 0.8294 0.076 Uiso 1 1 calc R U

loop_
_atom_site_aniso_label
_atom_site_aniso_U_11
_atom_site_aniso_U_22
_atom_site_aniso_U_33
_atom_site_aniso_U_23
_atom_site_aniso_U_13
_atom_site_aniso_U_12
Ag1 0.02308(13) 0.03323(14) 0.03267(13) 0.00041(5) 0.01465(8) 0.00049(5)
P1 0.0210(3) 0.0297(3) 0.0220(3) 0.00112(18) 0.0094(2) 0.00110(18)
N1 0.0274(9) 0.0308(9) 0.0367(10) 0.0008(7) 0.0144(8) 0.0017(7)
N2 0.0260(9) 0.0332(9) 0.0335(9) 0.0013(7) 0.0135(7) 0.0005(7)
O1 0.0294(9) 0.0704(13) 0.0358(9) 0.0019(7) 0.0095(8) 0.0028(7)
F1 0.0586(11) 0.0859(14) 0.0883(14) -0.0441(11) 0.0246(10) -0.0206(10)
F2 0.0576(11) 0.0604(11) 0.1178(17) 0.0290(12) 0.0133(11) 0.0094(9)
F3 0.0470(11) 0.148(2) 0.0461(10) 0.0052(11) 0.0128(8) -0.0102(11)
C1 0.0172(9) 0.0348(11) 0.0208(9) -0.0035(7) 0.0004(7) 0.0024(7)
C2 0.0327(11) 0.0353(11) 0.0449(12) 0.0043(10) 0.0173(10) 0.0032(9)
C3 0.0373(12) 0.0328(11) 0.0504(14) 0.0015(10) 0.0131(10) 0.0074(9)
C4 0.0350(12) 0.0452(13) 0.0503(14) -0.0024(11) 0.0178(11) 0.0136(10)
C5 0.0281(12) 0.0451(14) 0.0418(13) 0.0005(9) 0.0179(10) 0.0046(9)
C6 0.0195(9) 0.0359(11) 0.0239(9) -0.0004(8) 0.0052(7) -0.0003(8)
C7 0.0217(9) 0.0351(11) 0.0233(9) -0.0006(8) 0.0050(7) -0.0009(8)
C8 0.0352(12) 0.0434(13) 0.0419(12) -0.0018(10) 0.0217(10) -0.0058(10)
C9 0.0459(14) 0.0428(13) 0.0539(15) 0.0043(11) 0.0249(12) -0.0134(11)
C10 0.0389(13) 0.0328(11) 0.0456(13) 0.0003(10) 0.0106(10) -0.0066(9)
C11 0.0351(12) 0.0332(11) 0.0395(12) 0.0001(9) 0.0144(9) -0.0012(9)
C12 0.0249(10) 0.0260(10) 0.0255(10) 0.0009(7) 0.0123(8) 0.0001(7)
C13 0.0242(11) 0.0457(13) 0.0347(12) 0.0036(9) 0.0126(9) 0.0028(8)
C14 0.0338(13) 0.0467(14) 0.0409(13) 0.0029(9) 0.0230(11) 0.0026(9)
C15 0.0499(15) 0.0367(13) 0.0287(11) -0.0006(8) 0.0218(11) -0.0051(9)
C16 0.0376(13) 0.0373(12) 0.0259(11) -0.0003(8) 0.0065(9) -0.0063(9)
C17 0.0262(10) 0.0270(10) 0.0269(10) -0.0001(7) 0.0094(8) -0.0025(7)
C18 0.0309(11) 0.0353(11) 0.0305(11) -0.0033(8) 0.0103(9) -0.0038(9)
C19 0.0618(17) 0.0289(11) 0.0438(13) -0.0003(10) 0.0139(12) -0.0016(11)
C20 0.0465(14) 0.0498(14) 0.0348(12) -0.0122(11) 0.0147(10) -0.0061(12)
C21 0.0354(14) 0.0608(16) 0.0638(17) -0.0193(15) 0.0161(12) -0.0174(13)
C22 0.0342(11) 0.0387(12) 0.0288(10) 0.0078(9) 0.0113(9) 0.0097(9)
C23 0.0533(15) 0.0573(16) 0.0359(12) 0.0178(11) 0.0210(11) 0.0133(12)
C24 0.0363(13) 0.0674(18) 0.0550(15) 0.0195(13) 0.0126(12) 0.0206(12)
C25 0.0715(18) 0.0308(12) 0.0503(15) 0.0056(11) 0.0160(13) 0.0054(12)

loop_
_atom_type_symbol
_atom_type_description
_atom_type_scat_dispersion_real
_atom_type_scat_dispersion_imag
_atom_type_scat_source
C C 0.0033 0.0016 'International Tables Vol C Tables 4.2.6.8 and 6.1.1.4'
H H 0.0000 0.0000 'International Tables Vol C Tables 4.2.6.8 and 6.1.1.4'
Ag Ag -0.8971 1.1015 'International Tables Vol C Tables 4.2.6.8 and 6.1.1.4'
F F 0.0171 0.0103 'International Tables Vol C Tables 4.2.6.8 and 6.1.1.4'
N N 0.0061 0.0033 'International Tables Vol C Tables 4.2.6.8 and 6.1.1.4'
O O 0.0106 0.0060 'International Tables Vol C Tables 4.2.6.8 and 6.1.1.4'
P P 0.1023 0.0942 'International Tables Vol C Tables 4.2.6.8 and 6.1.1.4'

loop_
_geom_angle_atom_site_label_1
_geom_angle_atom_site_label_2
_geom_angle_atom_site_label_3
_geom_angle
N1 Ag1 N2 70.04(7)
N1 Ag1 O1 94.69(7)
N2 Ag1 O1 97.66(6)
N1 Ag1 P1 130.11(5)
N2 Ag1 P1 130.49(4)
O1 Ag1 P1 120.24(5)
C12 P1 C22 106.58(9)
C12 P1 C18 104.15(10)
C22 P1 C18 114.54(10)
C12 P1 Ag1 114.24(8)
C22 P1 Ag1 108.76(7)
C18 P1 Ag1 108.67(8)
C2 N1 C6 118.56(19)
C2 N1 Ag1 123.17(15)
C6 N1 Ag1 118.17(14)
C11 N2 C7 118.41(19)
C11 N2 Ag1 123.64(14)
C7 N2 Ag1 117.94(14)
C1 O1 Ag1 125.76(15)
F3 C1 O1 121.86(19)
F3 C1 F1 105.93(19)
O1 C1 F1 113.87(19)
F3 C1 F2 103.2(2)
O1 C1 F2 110.53(18)
F1 C1 F2 98.46(19)
N1 C2 C3 123.7(2)
N1 C2 H2 118.2
C3 C2 H2 118.2
C2 C3 C4 118.0(2)
C2 C3 H3 121.0
C4 C3 H3 121.0
C5 C4 C3 119.2(2)
C5 C4 H4 120.4
C3 C4 H4 120.4
C4 C5 C6 119.6(2)
C4 C5 H5 120.2
C6 C5 H5 120.2
N1 C6 C5 121.0(2)
N1 C6 C7 117.03(17)
C5 C6 C7 121.99(18)
N2 C7 C8 121.1(2)
N2 C7 C6 116.69(17)
C8 C7 C6 122.17(19)
C9 C8 C7 119.8(2)
C9 C8 H8 120.1
C7 C8 H8 120.1
C10 C9 C8 119.1(2)
C10 C9 H9 120.5
C8 C9 H9 120.5
C9 C10 C11 117.9(2)
C9 C10 H10 121.1
C11 C10 H10 121.1
N2 C11 C10 123.7(2)
N2 C11 H11 118.2
C10 C11 H11 118.2
C17 C12 C13 118.6(2)
C17 C12 P1 115.97(17)
C13 C12 P1 125.38(18)
C14 C13 C12 120.1(2)
C14 C13 H13 119.9
C12 C13 H13 119.9
C15 C14 C13 121.0(2)
C15 C14 H14 119.5
C13 C14 H14 119.5
C14 C15 C16 119.6(2)
C14 C15 H15 120.2
C16 C15 H15 120.2
C15 C16 C17 119.7(2)
C15 C16 H16 120.1
C17 C16 H16 120.1
C12 C17 C16 120.9(2)
C12 C17 H17 119.5
C16 C17 H17 119.5
C21 C18 C20 108.7(2)
C21 C18 C19 109.3(2)
C20 C18 C19 108.1(2)
C21 C18 P1 116.37(18)
C20 C18 P1 109.29(16)
C19 C18 P1 104.73(15)
C18 C19 H19A 109.5
C18 C19 H19B 109.5
H19A C19 H19B 109.5
C18 C19 H19C 109.5
H19A C19 H19C 109.5
H19B C19 H19C 109.5
C18 C20 H20A 109.5
C18 C20 H20B 109.5
H20A C20 H20B 109.5
C18 C20 H20C 109.5
H20A C20 H20C 109.5
H20B C20 H20C 109.5
C18 C21 H21A 109.5
C18 C21 H21B 109.5
H21A C21 H21B 109.5
C18 C21 H21C 109.5
H21A C21 H21C 109.5
H21B C21 H21C 109.5
C24 C22 C25 109.6(2)
C24 C22 C23 108.5(2)
C25 C22 C23 108.2(2)
C24 C22 P1 117.88(17)
C25 C22 P1 104.45(15)
C23 C22 P1 107.85(15)
C22 C23 H23A 109.5
C22 C23 H23B 109.5
H23A C23 H23B 109.5
C22 C23 H23C 109.5
H23A C23 H23C 109.5
H23B C23 H23C 109.5
C22 C24 H24A 109.5
C22 C24 H24B 109.5
H24A C24 H24B 109.5
C22 C24 H24C 109.5
H24A C24 H24C 109.5
H24B C24 H24C 109.5
C22 C25 H25A 109.5
C22 C25 H25B 109.5
H25A C25 H25B 109.5
C22 C25 H25C 109.5
H25A C25 H25C 109.5
H25B C25 H25C 109.5

loop_
_geom_bond_atom_site_label_1
_geom_bond_atom_site_label_2
_geom_bond_distance
Ag1 N1 2.3509(19)
Ag1 N2 2.3591(18)
Ag1 O1 2.3724(18)
Ag1 P1 2.3736(6)
P1 C12 1.832(2)
P1 C22 1.881(2)
P1 C18 1.883(2)
N1 C2 1.342(3)
N1 C6 1.340(3)
N2 C11 1.339(3)
N2 C7 1.344(3)
O1 C1 1.281(3)
F1 C1 1.396(3)
F2 C1 1.421(3)
F3 C1 1.276(3)
C2 C3 1.373(3)
C2 H2 0.9500
C3 C4 1.380(4)
C3 H3 0.9500
C4 C5 1.382(3)
C4 H4 0.9500
C5 C6 1.393(3)
C5 H5 0.9500
C6 C7 1.489(3)
C7 C8 1.385(3)
C8 C9 1.386(4)
C8 H8 0.9500
C9 C10 1.378(4)
C9 H9 0.9500
C10 C11 1.381(3)
C10 H10 0.9500
C11 H11 0.9500
C12 C17 1.389(3)
C12 C13 1.401(3)
C13 C14 1.387(4)
C13 H13 0.9500
C14 C15 1.383(4)
C14 H14 0.9500
C15 C16 1.384(4)
C15 H15 0.9500
C16 C17 1.401(3)
C16 H16 0.9500
C17 H17 0.9500
C18 C21 1.529(3)
C18 C20 1.528(3)
C18 C19 1.531(3)
C19 H19A 0.9800
C19 H19B 0.9800
C19 H19C 0.9800
C20 H20A 0.9800
C20 H20B 0.9800
C20 H20C 0.9800
C21 H21A 0.9800
C21 H21B 0.9800
C21 H21C 0.9800
C22 C24 1.530(3)
C22 C25 1.534(3)
C22 C23 1.541(3)
C23 H23A 0.9800
C23 H23B 0.9800
C23 H23C 0.9800
C24 H24A 0.9800
C24 H24B 0.9800
C24 H24C 0.9800
C25 H25A 0.9800
C25 H25B 0.9800
C25 H25C 0.9800

loop_
_geom_torsion_atom_site_label_1
_geom_torsion_atom_site_label_2
_geom_torsion_atom_site_label_3
_geom_torsion_atom_site_label_4
_geom_torsion
Ag1 O1 C1 F3 -6.2(3)
Ag1 O1 C1 F1 -135.17(17)
Ag1 O1 C1 F2 115.10(19)
C6 N1 C2 C3 -0.4(4)
Ag1 N1 C2 C3 175.90(18)
N1 C2 C3 C4 -0.1(4)
C2 C3 C4 C5 0.7(4)
C3 C4 C5 C6 -0.9(4)
C2 N1 C6 C5 0.3(3)
Ag1 N1 C6 C5 -176.23(16)
C2 N1 C6 C7 -179.37(19)
Ag1 N1 C6 C7 4.1(2)
C4 C5 C6 N1 0.4(4)
C4 C5 C6 C7 180.0(2)
C11 N2 C7 C8 -0.5(3)
Ag1 N2 C7 C8 -179.57(16)
C11 N2 C7 C6 178.83(18)
Ag1 N2 C7 C6 -0.3(2)
N1 C6 C7 N2 -2.6(2)
C5 C6 C7 N2 177.8(2)
N1 C6 C7 C8 176.7(2)
C5 C6 C7 C8 -2.9(3)
N2 C7 C8 C9 0.8(4)
C6 C7 C8 C9 -178.4(2)
C7 C8 C9 C10 -0.4(4)
C8 C9 C10 C11 -0.3(4)
C7 N2 C11 C10 -0.3(3)
Ag1 N2 C11 C10 178.75(17)
C9 C10 C11 N2 0.7(4)
C22 P1 C12 C17 128.01(15)
C18 P1 C12 C17 -110.53(15)
Ag1 P1 C12 C17 7.87(16)
C22 P1 C12 C13 -53.63(19)
C18 P1 C12 C13 67.84(19)
Ag1 P1 C12 C13 -173.76(15)
C17 C12 C13 C14 -0.2(3)
P1 C12 C13 C14 -178.57(16)
C12 C13 C14 C15 0.4(3)
C13 C14 C15 C16 -0.1(3)
C14 C15 C16 C17 -0.4(3)
C13 C12 C17 C16 -0.2(3)
P1 C12 C17 C16 178.23(15)
C15 C16 C17 C12 0.6(3)
C12 P1 C18 C21 -64.6(2)
C22 P1 C18 C21 51.4(2)
Ag1 P1 C18 C21 173.28(17)
C12 P1 C18 C20 171.93(17)
C22 P1 C18 C20 -72.05(19)
Ag1 P1 C18 C20 49.78(18)
C12 P1 C18 C19 56.25(18)
C22 P1 C18 C19 172.27(15)
Ag1 P1 C18 C19 -65.90(17)
C12 P1 C22 C24 63.7(2)
C18 P1 C22 C24 -50.9(2)
Ag1 P1 C22 C24 -172.70(17)
C12 P1 C22 C25 -58.22(18)
C18 P1 C22 C25 -172.82(16)
Ag1 P1 C22 C25 65.39(16)
C12 P1 C22 C23 -173.15(17)
C18 P1 C22 C23 72.2(2)
Ag1 P1 C22 C23 -49.55(18)
